data_4329754
loop_
_publ_author_name
'Javier Cepeda'
'Rolindes Balda'
'Garikoitz Beobide'
'Oscar Castillo'
'Joaqu\'in Fern\'andez'
'Antonio Luque'
'Sonia P\'erez-Y\'a\~nez'
'Pascual Rom\'an'

_publ_contact_author
;
Oscar Castillo. Departamento de Quimica Inorganica. 
Facultad de Ciencia y Tecnologia
Universidad del Pais Vasco,  Apdo. 644, 
E-48080 Bilbao, Spain
;
_publ_contact_author_email oscar.castillo@ehu.es
_publ_contact_author_fax '+34-946 013 500'
_publ_contact_author_phone '+34-946 015 991'
_publ_section_title
;
 Synthetic Control to Achieve Lanthanide(III)/Pyrimidine-4,6-dicarboxylate
 Compounds by Preventing Oxalate Formation: Structural, Magnetic, and
 Luminescent Properties
;
_journal_name_full 'Inorganic Chemistry'
_journal_page_first 7875
_journal_page_last 7888
_journal_paper_doi 10.1021/ic3009392
_journal_volume 51
_journal_year 2012
_chemical_compound_source 'synthesis as described'
_chemical_formula_moiety 'C18 H10 Ce2 N6 O14, H2 O'
_chemical_formula_structural 'C18 H10 Ce2 N6 O14, H2 O'
_chemical_formula_sum 'C18 H12 Ce2 N6 O15'
_chemical_formula_weight 832.56
_chemical_name_systematic
;
poly-{[(mu-pyrimidine-4,6-dicarboxylato)-k2N,O:k2N',O'-bis-
(mu4-pyrimidine-4,6-dicarboxylato)-k2N,O:k2N',O':kO'':kO''')-
diacuadicerium(III)]hydrate}
;
_space_group_IT_number 7
_symmetry_cell_setting monoclinic
_symmetry_Int_Tables_number 7
_symmetry_space_group_name_Hall 'P -2yc'
_symmetry_space_group_name_H-M 'P 1 c 1'
_atom_sites_solution_hydrogens geom
_atom_sites_solution_primary direct
_atom_sites_solution_secondary difmap
_audit_creation_method SHELXL97
_cell_angle_alpha 90.00
_cell_angle_beta 106.685(3)
_cell_angle_gamma 90.00
_cell_formula_units_Z 2
_cell_length_a 9.3148(2)
_cell_length_b 10.3964(2)
_cell_length_c 12.4509(3)
_cell_measurement_reflns_used 4274
_cell_measurement_temperature 100(2)
_cell_measurement_theta_max 70.17
_cell_measurement_theta_min 4.25
_cell_volume 1154.99(5)
_computing_cell_refinement
;
CrysAlisPro, Agilent Technologies,
Version 1.171.35.15 (release 03-08-2011 CrysAlis171 .NET)
(compiled Aug  3 2011,13:03:54)
;
_computing_data_collection
;
CrysAlisPro, Agilent Technologies,
Version 1.171.35.15 (release 03-08-2011 CrysAlis171 .NET)
(compiled Aug  3 2011,13:03:54)
;
_computing_data_reduction
;
CrysAlisPro, Agilent Technologies,
Version 1.171.35.15 (release 03-08-2011 CrysAlis171 .NET)
(compiled Aug  3 2011,13:03:54)
;
_computing_molecular_graphics 'DIAMOND 3 (K. & Putz, 2005))'
_computing_publication_material 'Jana 2006 (Petricek et al., 2006)'
_computing_structure_refinement 'Jana 2006 (Petricek et al., 2006)'
_computing_structure_solution 'Sir92 (Altomare et al., 1993)'
_diffrn_ambient_temperature 100(2)
_diffrn_measured_fraction_theta_full 0.99
_diffrn_measured_fraction_theta_max 0.99
_diffrn_measurement_device_type 'SuperNova, Single source at offset), Atlas'
_diffrn_measurement_method \w
_diffrn_radiation_monochromator mirror
_diffrn_radiation_source 'SuperNova (Cu) x-ray Source'
_diffrn_radiation_type 'Cu K\a'
_diffrn_radiation_wavelength 1.5418
_diffrn_reflns_av_R_equivalents 0.0205
_diffrn_reflns_av_sigmaI/netI 0.0310
_diffrn_reflns_limit_h_max 11
_diffrn_reflns_limit_h_min -9
_diffrn_reflns_limit_k_max 12
_diffrn_reflns_limit_k_min -12
_diffrn_reflns_limit_l_max 9
_diffrn_reflns_limit_l_min -15
_diffrn_reflns_number 4274
_diffrn_reflns_theta_full 70.17
_diffrn_reflns_theta_max 70.17
_diffrn_reflns_theta_min 4.25
_diffrn_standards_decay_% 0
_diffrn_standards_interval_count 0
_diffrn_standards_interval_time 0
_diffrn_standards_number 0
_exptl_absorpt_coefficient_mu 30.931
_exptl_absorpt_correction_T_max 0.093
_exptl_absorpt_correction_T_min 0.035
_exptl_absorpt_correction_type numerical
_exptl_absorpt_process_details
;
CrysAlisPro, Agilent Technologies,
Version 1.171.34.49 (release 20-01-2011 CrysAlis171 .NET)
(compiled Jan 20 2011,15:58:25)
Analytical numeric absorption correction using a multifaceted crystal
model based on expressions derived by R.C. Clark & J.S. Reid.
(Clark, R. C. & Reid, J. S. (1995). Acta Cryst. A51, 887-897)
;
_exptl_crystal_colour yellow
_exptl_crystal_density_diffrn 2.393
_exptl_crystal_density_meas 2.40(1)
_exptl_crystal_density_method flotation
_exptl_crystal_description block
_exptl_crystal_F_000 796
_exptl_crystal_size_max 0.15
_exptl_crystal_size_mid 0.12
_exptl_crystal_size_min 0.08
_refine_diff_density_max 1.04
_refine_diff_density_min -0.48
_refine_ls_abs_structure_details '  260 of Friedel pairs used in the refinement'
_refine_ls_abs_structure_Flack 0.010(7)
_refine_ls_extinction_method none
_refine_ls_goodness_of_fit_gt 1.24
_refine_ls_goodness_of_fit_ref 1.22
_refine_ls_hydrogen_treatment constr
_refine_ls_matrix_type full
_refine_ls_number_constraints 34
_refine_ls_number_parameters 236
_refine_ls_number_reflns 2448
_refine_ls_number_restraints 0
_refine_ls_R_factor_all 0.0232
_refine_ls_R_factor_gt 0.0220
_refine_ls_shift/su_max 0.0097
_refine_ls_shift/su_mean 0.0009
_refine_ls_structure_factor_coef Fsqd
_refine_ls_weighting_details w=1/(\s^2^(I)+0.0004I^2^)
_refine_ls_weighting_scheme sigma
_refine_ls_wR_factor_gt 0.0503
_refine_ls_wR_factor_ref 0.0512
_reflns_number_gt 2334
_reflns_number_total 2448
_reflns_threshold_expression I>3\s(I)
_cod_data_source_file ic3009392_si_002_7.cif
_cod_data_source_block 2-Ce
_cod_original_sg_symbol_H-M 'P c'
_cod_database_code 4329754

loop_
_symmetry_equiv_pos_as_xyz
'x, y, z'
'x, -y, z+1/2'

loop_
_atom_site_label
_atom_site_type_symbol
_atom_site_fract_x
_atom_site_fract_y
_atom_site_fract_z
_atom_site_adp_type
_atom_site_U_iso_or_equiv
_atom_site_symmetry_multiplicity
_atom_site_occupancy
_atom_site_calc_flag
Ce1 Ce 1.110407 0.12849(3) 0.671058 Uani 0.00493(8) 2 1 d
Ce2 Ce 0.61590(6) 0.42427(3) 0.17304(5) Uani 0.00515(8) 2 1 d
N11a N 0.9549(5) -0.0912(4) 0.5856(3) Uani 0.0107(10) 2 1 d
C12a C 0.8839(7) -0.1725(6) 0.6359(5) Uani 0.0104(10) 2 1 d
H12a H 0.897653 -0.160676 0.714722 Uiso 0.0125 2 1 d
N13a N 0.7953(7) -0.2690(6) 0.5854(5) Uani 0.0091(9) 2 1 d
C14a C 0.7780(8) -0.2857(7) 0.4762(6) Uani 0.0093(10) 2 1 d
C15a C 0.8516(8) -0.2092(7) 0.4176(6) Uani 0.0099(11) 2 1 d
H15a H 0.840748 -0.223031 0.339476 Uiso 0.0118 2 1 d
C16a C 0.9412(7) -0.1121(7) 0.4770(5) Uani 0.0083(10) 2 1 d
C17a C 1.0279(8) -0.0228(7) 0.4216(6) Uani 0.0085(10) 2 1 d
C18a C 0.6702(8) -0.3884(7) 0.4165(6) Uani 0.0094(11) 2 1 d
N11b N 1.0389(4) 0.3037(4) 0.5023(3) Uani 0.0107(11) 2 1 d
C12b C 0.9087(8) 0.3151(6) 0.4224(6) Uani 0.0104(12) 2 1 d
H12b H 0.828124 0.25986 0.426997 Uiso 0.0125 2 1 d
N13b N 0.8817(8) 0.3974(6) 0.3365(5) Uani 0.0091(10) 2 1 d
C14b C 0.9946(8) 0.4730(6) 0.3299(6) Uani 0.0093(12) 2 1 d
C15b C 1.1354(8) 0.4647(6) 0.4066(6) Uani 0.0099(12) 2 1 d
H15b H 1.216964 0.51781 0.400419 Uiso 0.0118 2 1 d
C16b C 1.1529(8) 0.3766(6) 0.4924(6) Uani 0.0083(12) 2 1 d
C17b C 1.3025(8) 0.3587(6) 0.5809(6) Uani 0.0085(12) 2 1 d
C18b C 0.9627(9) 0.5724(7) 0.2379(6) Uani 0.0094(12) 2 1 d
N11c N 0.4644(4) 0.2270(4) 0.0425(3) Uani 0.0107(11) 2 1 d
C12c C 0.3717(7) 0.2339(6) -0.0613(6) Uani 0.0104(12) 2 1 d
H12c H 0.33631 0.317584 -0.089404 Uiso 0.0125 2 1 d
N13c N 0.3242(7) 0.1335(6) -0.1292(6) Uani 0.0091(10) 2 1 d
C14c C 0.3725(7) 0.0174(7) -0.0892(6) Uani 0.0093(12) 2 1 d
C15c C 0.4645(8) 0.0002(6) 0.0190(6) Uani 0.0099(12) 2 1 d
H15c H 0.496853 -0.083804 0.048006 Uiso 0.0118 2 1 d
C16c C 0.5074(7) 0.1095(6) 0.0832(6) Uani 0.0083(12) 2 1 d
C17c C 0.6074(8) 0.1021(6) 0.2033(6) Uani 0.0085(12) 2 1 d
C18c C 0.3281(8) -0.0956(7) -0.1677(7) Uani 0.0094(12) 2 1 d
O171 O 1.1136(5) 0.0543(4) 0.4850(4) Uani 0.0105(14) 2 1 d
O172 O 1.0179(5) -0.0466(4) 0.3209(4) Uani 0.0095(13) 2 1 d
O181 O 0.6066(5) -0.4534(4) 0.4727(4) Uani 0.0105(13) 2 1 d
O182 O 0.6611(5) -0.4026(5) 0.3150(3) Uani 0.0104(13) 2 1 d
O271 O 1.3122(5) 0.2656(5) 0.6470(4) Uani 0.0108(13) 2 1 d
O272 O 1.4054(5) 0.4377(4) 0.5797(4) Uani 0.0113(13) 2 1 d
O281 O 0.8358(5) 0.5675(4) 0.1641(4) Uani 0.0094(13) 2 1 d
O282 O 1.0604(5) 0.6570(4) 0.2458(4) Uani 0.0089(12) 2 1 d
O371 O 0.6351(5) 0.2096(4) 0.2539(4) Uani 0.0095(12) 2 1 d
O372 O 0.6699(5) -0.0025(5) 0.2364(4) Uani 0.0128(13) 2 1 d
O381 O 0.2647(5) -0.0664(5) -0.2710(4) Uani 0.0096(13) 2 1 d
O382 O 0.3521(6) -0.2032(5) -0.1279(4) Uani 0.0146(15) 2 1 d
O1w O 0.8222(5) 0.1632(5) 0.6151(4) Uani 0.0122(13) 2 1 d
O2w O 0.4334(5) 0.4103(4) 0.2885(4) Uani 0.0123(14) 2 1 d
O3w O 0.1565(7) 0.3218(6) 0.1182(5) Uani 0.036(2) 2 1 d
H11w H 0.820853 0.241701 0.636525 Uiso 0.0147 2 1 d
H12w H 0.775811 0.122301 0.654624 Uiso 0.0147 2 1 d
H21w H 0.481918 0.450612 0.346784 Uiso 0.0148 2 1 d
H22w H 0.403971 0.341763 0.313448 Uiso 0.0148 2 1 d
H31w H 0.164063 0.24333 0.148585 Uiso 0.043 2 1 d
H32w H 0.228682 0.360217 0.16824 Uiso 0.043 2 1 d

loop_
_atom_site_aniso_label
_atom_site_aniso_type_symbol
_atom_site_aniso_U_11
_atom_site_aniso_U_22
_atom_site_aniso_U_33
_atom_site_aniso_U_12
_atom_site_aniso_U_13
_atom_site_aniso_U_23
Ce1 Ce 0.00862(13) 0.00381(13) 0.00338(12) -0.0004(2) 0.00334(9) -0.0001(2)
Ce2 Ce 0.00777(13) 0.00473(13) 0.00365(13) 0.0005(2) 0.00275(9) -0.0003(2)
N11a N 0.0111(15) 0.0107(15) 0.0104(16) -0.0014(12) 0.0033(12) -0.0006(12)
C12a C 0.0109(16) 0.0131(17) 0.0070(16) 0.0009(13) 0.0019(13) -0.0004(14)
N13a N 0.0105(14) 0.0078(14) 0.0084(14) 0.0002(12) 0.0016(11) -0.0020(11)
C14a C 0.0083(16) 0.0090(16) 0.0110(17) 0.0014(13) 0.0033(13) -0.0025(13)
C15a C 0.0113(17) 0.0110(17) 0.0067(17) 0.0006(14) 0.0017(13) -0.0014(13)
C16a C 0.0060(16) 0.0097(17) 0.0088(17) 0.0025(13) 0.0016(13) -0.0001(13)
C17a C 0.0095(16) 0.0053(15) 0.0099(17) 0.0014(13) 0.0015(13) -0.0026(12)
C18a C 0.0074(16) 0.0088(17) 0.0097(18) 0.0042(13) -0.0011(13) -0.0006(13)
N11b N 0.010(2) 0.0111(13) 0.0105(15) -0.0001(11) 0.0025(14) 0.0012(10)
C12b C 0.010(2) 0.0088(14) 0.0133(17) -0.0021(12) 0.0044(16) -0.0005(12)
N13b N 0.011(2) 0.0089(12) 0.0082(14) -0.0011(11) 0.0045(14) 0.0007(10)
C14b C 0.010(2) 0.0097(13) 0.0097(16) 0.0016(12) 0.0059(16) 0.0004(12)
C15b C 0.010(2) 0.0090(14) 0.0114(17) -0.0024(12) 0.0048(16) 0.0000(12)
C16b C 0.009(2) 0.0066(13) 0.0102(17) 0.0010(12) 0.0046(16) -0.0015(12)
C17b C 0.013(2) 0.0087(13) 0.0061(15) 0.0000(12) 0.0056(15) 0.0003(11)
C18b C 0.015(2) 0.0054(14) 0.0098(17) -0.0001(13) 0.0068(16) -0.0025(12)
N11c N 0.0116(15) 0.0100(16) 0.010(2) -0.0001(11) 0.0023(13) -0.0004(13)
C12c C 0.0115(17) 0.0082(17) 0.012(2) 0.0023(12) 0.0042(15) 0.0016(14)
N13c N 0.0092(14) 0.0065(15) 0.0118(19) -0.0012(10) 0.0034(13) -0.0007(12)
C14c C 0.0107(16) 0.0084(18) 0.010(2) -0.0023(12) 0.0055(15) 0.0001(14)
C15c C 0.0108(17) 0.0066(17) 0.013(2) 0.0011(12) 0.0038(15) 0.0011(15)
C16c C 0.0082(17) 0.0090(17) 0.009(2) 0.0004(12) 0.0054(15) 0.0005(14)
C17c C 0.0076(15) 0.0065(17) 0.012(2) -0.0031(11) 0.0042(14) -0.0015(14)
C18c C 0.0071(17) 0.0089(18) 0.015(2) -0.0002(12) 0.0073(15) -0.0013(15)
O171 O 0.014(2) 0.007(2) 0.013(2) -0.0055(18) 0.0089(18) -0.0028(17)
O172 O 0.015(2) 0.010(2) 0.0062(19) -0.0028(18) 0.0065(16) -0.0037(17)
O181 O 0.015(2) 0.011(2) 0.008(2) -0.0045(18) 0.0065(16) -0.0015(17)
O182 O 0.016(2) 0.012(2) 0.004(2) -0.0024(18) 0.0046(16) -0.0016(16)
O271 O 0.0097(19) 0.013(2) 0.010(2) -0.0008(18) 0.0029(16) 0.0041(18)
O272 O 0.012(2) 0.010(2) 0.013(2) -0.0047(18) 0.0051(17) 0.0007(18)
O281 O 0.0109(19) 0.011(2) 0.006(2) 0.0008(17) 0.0009(16) 0.0030(16)
O282 O 0.0116(19) 0.007(2) 0.0082(19) -0.0032(17) 0.0030(15) 0.0020(16)
O371 O 0.0097(18) 0.010(2) 0.0089(19) -0.0006(17) 0.0025(15) -0.0011(17)
O372 O 0.017(2) 0.010(2) 0.011(2) 0.0012(18) 0.0026(17) -0.0001(17)
O381 O 0.015(2) 0.009(2) 0.007(2) 0.0025(18) 0.0057(17) -0.0010(17)
O382 O 0.028(2) 0.007(2) 0.011(2) 0.003(2) 0.0096(19) 0.0005(18)
O1w O 0.017(2) 0.009(2) 0.013(2) 0.0003(19) 0.0086(17) -0.0002(18)
O2w O 0.019(2) 0.010(2) 0.010(2) -0.0047(19) 0.0067(18) -0.0024(17)
O3w O 0.037(3) 0.025(3) 0.036(3) -0.010(3) -0.006(3) 0.013(3)

loop_
_atom_type_symbol
_atom_type_scat_dispersion_real
_atom_type_scat_dispersion_imag
_atom_type_scat_source
_atom_type_scat_Cromer_Mann_a1
_atom_type_scat_Cromer_Mann_b1
_atom_type_scat_Cromer_Mann_a2
_atom_type_scat_Cromer_Mann_b2
_atom_type_scat_Cromer_Mann_a3
_atom_type_scat_Cromer_Mann_b3
_atom_type_scat_Cromer_Mann_a4
_atom_type_scat_Cromer_Mann_b4
_atom_type_scat_Cromer_Mann_c
C 0.0181 0.0091 'International Tables Vol C tables 4.2.6.8 and 6.1.1.4' 2.31 20.843901 1.02 10.2075 1.5886 0.5687 0.865 51.651199 0.2156
H 0.0000 0.0000 'International Tables Vol C tables 4.2.6.8 and 6.1.1.4' 0.493002 10.5109 0.322912 26.1257 0.140191 3.14236 0.04081 57.799702 0.003038
N 0.0311 0.0180 'International Tables Vol C tables 4.2.6.8 and 6.1.1.4' 12.2126 0.0057 3.1322 9.8933 2.0125 28.997499 1.1663 0.5826 -11.529
O 0.0492 0.0322 'International Tables Vol C tables 4.2.6.8 and 6.1.1.4' 3.0485 13.2771 2.2868 5.7011 1.5463 0.3239 0.867 32.908901 0.2508
Ce -1.8482 9.6596 'International Tables Vol C tables 4.2.6.8 and 6.1.1.4' 21.167101 2.81219 19.769501 0.226836 11.8513 17.608299 3.33049 127.112999 1.8626

loop_
_geom_angle_atom_site_label_1
_geom_angle_atom_site_label_2
_geom_angle_atom_site_label_3
_geom_angle_site_symmetry_1
_geom_angle_site_symmetry_3
_geom_angle
O171 Ce1 O172 . 2_555 136.12(15)
O171 Ce1 O271 . . 81.34(15)
O171 Ce1 O282 . 2_565 133.16(15)
O171 Ce1 O381 . 1_656 81.59(15)
O172 Ce1 O271 2_555 . 139.02(14)
O172 Ce1 O282 2_555 2_565 83.22(16)
O172 Ce1 O381 2_555 1_656 78.02(17)
O271 Ce1 O282 . 2_565 76.04(16)
O271 Ce1 O381 . 1_656 96.35(16)
O282 Ce1 O381 2_565 1_656 140.80(13)
O181 Ce2 O182 2_554 1_565 125.28(15)
O181 Ce2 O272 2_554 2_464 70.07(16)
O181 Ce2 O371 2_554 . 120.22(15)
O182 Ce2 O272 1_565 2_464 82.01(14)
O182 Ce2 O371 1_565 . 113.24(15)
O272 Ce2 O371 2_464 . 133.65(15)
Ce1 O171 C17a . . 128.7(5)
Ce1 O172 C17a 2_554 . 153.9(4)
Ce2 O181 C18a 2_555 . 128.0(4)
Ce2 O182 C18a 1_545 . 139.1(5)
Ce1 O271 C17b . . 128.0(4)
Ce2 O272 C17b 2_665 . 152.2(5)
Ce1 O282 C18b 2_564 . 143.6(4)
Ce2 O371 C17c . . 128.3(4)
Ce1 O381 C18c 1_454 . 123.1(5)
H11w O1w H12w . . 103.8(6)
H21w O2w H22w . . 104.4(5)
H31w O3w H32w . . 99.5(6)
C12a N11a C16a . . 117.1(5)
N11a C12a N13a . . 125.2(6)
N11a C12a H12a . . 117.4201
N13a C12a H12a . . 117.4213
C12a N13a C14a . . 117.1(7)
N13a C14a C15a . . 121.9(6)
N13a C14a C18a . . 117.6(7)
C15a C14a C18a . . 120.5(6)
C14a C15a C16a . . 116.9(6)
C14a C15a H15a . . 121.5586
C16a C15a H15a . . 121.5577
N11a C16a C15a . . 121.8(7)
N11a C16a C17a . . 116.8(5)
C15a C16a C17a . . 121.5(6)
O171 C17a O172 . . 127.8(7)
O171 C17a C16a . . 115.7(6)
O172 C17a C16a . . 115.9(6)
O181 C18a O182 . . 127.0(7)
O181 C18a C14a . . 117.8(7)
O182 C18a C14a . . 115.1(7)
C12b N11b C16b . . 117.1(5)
N11b C12b N13b . . 125.2(6)
N11b C12b H12b . . 117.4201
N13b C12b H12b . . 117.4213
C12b N13b C14b . . 117.1(6)
N13b C14b C15b . . 121.9(6)
N13b C14b C18b . . 117.6(6)
C15b C14b C18b . . 120.5(7)
C14b C15b C16b . . 116.9(7)
C14b C15b H15b . . 121.5585
C16b C15b H15b . . 121.5577
N11b C16b C15b . . 121.8(6)
N11b C16b C17b . . 116.8(6)
C15b C16b C17b . . 121.5(7)
O271 C17b O272 . . 126.5(6)
O271 C17b C16b . . 116.6(6)
O272 C17b C16b . . 116.9(6)
O281 C18b O282 . . 126.1(6)
O281 C18b C14b . . 117.4(7)
O282 C18b C14b . . 116.3(6)
C12c N11c C16c . . 117.1(5)
N11c C12c N13c . . 125.2(6)
N11c C12c H12c . . 117.4201
N13c C12c H12c . . 117.4213
C12c N13c C14c . . 117.1(6)
N13c C14c C15c . . 121.9(6)
N13c C14c C18c . . 117.6(6)
C15c C14c C18c . . 120.5(6)
C14c C15c C16c . . 116.9(6)
C14c C15c H15c . . 121.5586
C16c C15c H15c . . 121.5577
N11c C16c C15c . . 121.8(6)
N11c C16c C17c . . 116.8(5)
C15c C16c C17c . . 121.5(6)
O371 C17c O372 . . 126.4(6)
O371 C17c C16c . . 115.0(5)
O372 C17c C16c . . 117.7(6)
O381 C18c O382 . . 126.9(7)
O381 C18c C14c . . 115.1(6)
O382 C18c C14c . . 117.9(7)

loop_
_geom_bond_atom_site_label_1
_geom_bond_atom_site_label_2
_geom_bond_site_symmetry_2
_geom_bond_distance
Ce1 O171 . 2.450(5)
Ce1 O172 2_555 2.423(5)
Ce1 O271 . 2.445(5)
Ce1 O282 2_565 2.511(5)
Ce1 O381 1_656 2.469(5)
Ce2 O181 2_554 2.490(5)
Ce2 O182 1_565 2.472(4)
Ce2 O272 2_464 2.438(4)
Ce2 O371 . 2.434(5)
O171 C17a . 1.242(8)
O172 C17a . 1.255(8)
O181 C18a . 1.238(10)
O182 C18a . 1.251(9)
O271 C17b . 1.257(8)
O272 C17b . 1.266(9)
O281 C18b . 1.273(8)
O282 C18b . 1.249(9)
O371 C17c . 1.272(8)
O372 C17c . 1.247(8)
O381 C18c . 1.288(9)
O382 C18c . 1.218(9)
O1w H11w . 0.860(5)
O1w H12w . 0.856(5)
O2w H21w . 0.847(4)
O2w H22w . 0.854(5)
O3w H31w . 0.894(7)
O3w H32w . 0.871(6)
N11a C12a . 1.335(9)
N11a C16a . 1.339(8)
C12a N13a . 1.336(9)
C12a H12a . 0.96
N13a C14a . 1.334(10)
C14a C15a . 1.385(11)
C14a C18a . 1.508(10)
C15a C16a . 1.381(9)
C15a H15a . 0.96
C16a C17a . 1.520(11)
N11b C12b . 1.335(7)
N11b C16b . 1.339(8)
C12b N13b . 1.336(9)
C12b H12b . 0.96
N13b C14b . 1.334(10)
C14b C15b . 1.385(9)
C14b C18b . 1.508(10)
C15b C16b . 1.381(10)
C15b H15b . 0.96
C16b C17b . 1.520(9)
N11c C12c . 1.335(7)
N11c C16c . 1.339(7)
C12c N13c . 1.336(9)
C12c H12c . 0.96
N13c C14c . 1.334(9)
C14c C15c . 1.385(9)
C14c C18c . 1.508(10)
C15c C16c . 1.381(9)
C15c H15c . 0.96
C16c C17c . 1.520(9)

loop_
_geom_hbond_atom_site_label_D
_geom_hbond_atom_site_label_H
_geom_hbond_atom_site_label_A
_geom_hbond_site_symmetry_A
_geom_hbond_distance_DH
_geom_hbond_distance_HA
_geom_hbond_distance_DA
_geom_hbond_angle_DHA
O1w H11w O281 2_565 0.860(5) 2.011(5) 2.861(7) 169.3(4)
O1w H11w O282 2_565 0.860(5) 2.489(4) 2.998(6) 118.7(3)
O1w H11w C18b 2_565 0.860(5) 2.473(7) 3.234(8) 147.9(3)
O1w H12w O372 2_555 0.856(5) 2.034(5) 2.884(7) 171.9(4)
O2w H21w O181 1_565 0.847(4) 1.938(4) 2.783(6) 174.6(4)
O2w H21w O182 1_565 0.847(4) 2.377(5) 2.826(7) 113.7(4)
O2w H21w C18a 1_565 0.847(4) 2.399(7) 3.125(8) 144.0(4)
O2w H22w O382 2_555 0.854(5) 1.745(5) 2.598(7) 176.5(3)
O3w H31w O381 2_555 0.894(7) 2.174(5) 3.029(8) 159.8(4)
O3w H31w N11a 2_454 0.894(7) 2.456(4) 3.000(8) 119.6(4)
O3w H32w O2w . 0.871(6) 2.124(4) 2.976(7) 165.7(5)
C15a H15a O182 . 0.96 2.47 2.743(8) 96.26
C12b H12b O371 . 0.96 2.43 3.005(7) 117.85

loop_
_jana_cell_twin_matrix_id
_jana_cell_twin_volume_fraction
_jana_cell_twin_matrix_1_1
_jana_cell_twin_matrix_1_2
_jana_cell_twin_matrix_1_3
_jana_cell_twin_matrix_2_1
_jana_cell_twin_matrix_2_2
_jana_cell_twin_matrix_2_3
_jana_cell_twin_matrix_3_1
_jana_cell_twin_matrix_3_2
_jana_cell_twin_matrix_3_3
1 0.990(7) 1 0 0 0 1 0 0 0 1
2 0.010(7) -1 0 0 0 -1 0 0 0 -1
